data_4518091
loop_
_publ_author_name
'Sch\"afers, Felix'
'Quach, Linda'
'Schwarz, J. Luca'
'Saladrigas, Mar'
'Daniliuc, Constantin G.'
'Glorius, Frank'

_publ_section_title
;
 Direct Access to Monoprotected Homoallylic 1,2-Diols via Dual
 Chromium/Photoredox Catalysis
;
_journal_name_full 'ACS Catalysis'
_journal_page_first 11841
_journal_page_last 11847
_journal_paper_doi 10.1021/acscatal.0c03697
_journal_year 2020
_chemical_formula_sum 'C21 H34 Br2 O4 Si'
_chemical_formula_weight 538.39
_space_group_crystal_system orthorhombic
_space_group_IT_number 61
_space_group_name_Hall '-P 2ac 2ab'
_space_group_name_H-M_alt 'P b c a'
_atom_sites_solution_hydrogens geom
_audit_creation_method 'APEX3 v2019.1-0'
_cell_angle_alpha 90
_cell_angle_beta 90
_cell_angle_gamma 90
_cell_formula_units_Z 8
_cell_length_a 12.8335(2)
_cell_length_b 14.5079(2)
_cell_length_c 25.3950(3)
_cell_measurement_reflns_used 9944
_cell_measurement_temperature 100.(2)
_cell_measurement_theta_max 66.5865
_cell_measurement_theta_min 3.4808
_cell_volume 4728.22(11)
_computing_cell_refinement 'SAINT V8.40A (Bruker Nano, Inc., 2019)'
_computing_data_collection 'APEX3 v2019.1-0'
_computing_data_reduction 'SAINT V8.40A (Bruker Nano, Inc., 2019)'
_computing_molecular_graphics 'shelXle (C.B. Huebschle, rev 958)'
_computing_structure_refinement 'SHELXL-2018/3 (Sheldrick, 2018)'
_computing_structure_solution 'SHELXT 2014/5 (Sheldrick, 2014)'
_diffrn_ambient_temperature 100.(2)
_diffrn_detector_area_resol_mean 8.3333
_diffrn_measured_fraction_theta_full 0.998
_diffrn_measured_fraction_theta_max 0.998
_diffrn_measurement_device_type 'Bruker APEX II diffractometer'
_diffrn_measurement_method 'phi / omega scans'
_diffrn_radiation_monochromator graphite
_diffrn_radiation_type CuK\a
_diffrn_radiation_wavelength 1.54178
_diffrn_reflns_av_R_equivalents 0.0285
_diffrn_reflns_av_unetI/netI 0.0172
_diffrn_reflns_limit_h_max 15
_diffrn_reflns_limit_h_min -13
_diffrn_reflns_limit_k_max 17
_diffrn_reflns_limit_k_min -17
_diffrn_reflns_limit_l_max 30
_diffrn_reflns_limit_l_min -30
_diffrn_reflns_number 33410
_diffrn_reflns_theta_full 66.64
_diffrn_reflns_theta_max 66.64
_diffrn_reflns_theta_min 3.48
_diffrn_source 'Cu sealed tube'
_diffrn_source_type 'fine-focus sealed tube'
_exptl_absorpt_coefficient_mu 5.024
_exptl_absorpt_correction_T_max 0.63
_exptl_absorpt_correction_T_min 0.53
_exptl_absorpt_correction_type multi-scan
_exptl_absorpt_process_details
;
SADABS-2016/2 Bruker AXS area detector scaling and absorption correction.
Krause, L., Herbst-Irmer, R., Sheldrick G.M. & Stalke D., J. Appl. Cryst.
48 (2015) 3-10.
;
_exptl_crystal_colour colourless
_exptl_crystal_density_diffrn 1.513
_exptl_crystal_density_method 'not measured'
_exptl_crystal_description prism
_exptl_crystal_F_000 2208
_exptl_crystal_size_max 0.180
_exptl_crystal_size_mid 0.160
_exptl_crystal_size_min 0.100
_refine_diff_density_max 0.568
_refine_diff_density_min -1.152
_refine_ls_extinction_method none
_refine_ls_goodness_of_fit_ref 1.076
_refine_ls_hydrogen_treatment constr
_refine_ls_matrix_type full
_refine_ls_number_parameters 312
_refine_ls_number_reflns 4167
_refine_ls_number_restraints 216
_refine_ls_restrained_S_all 1.055
_refine_ls_R_factor_all 0.0282
_refine_ls_R_factor_gt 0.0272
_refine_ls_shift/su_max 0.003
_refine_ls_shift/su_mean 0.000
_refine_ls_structure_factor_coef Fsqd
_refine_ls_weighting_details 'w=1/[\s^2^(Fo^2^)+(0.0330P)^2^+5.1188P] where P=(Fo^2^+2Fc^2^)/3'
_refine_ls_weighting_scheme calc
_refine_ls_wR_factor_gt 0.0669
_refine_ls_wR_factor_ref 0.0675
_reflns_number_gt 4021
_reflns_number_total 4167
_reflns_threshold_expression 'I > 2\s(I)'
_cod_data_source_file cs0c03697_si_002.cif
_cod_data_source_block glo9850
_cod_depositor_comments
;
The following automatic conversions were performed:

data item '_exptl_absorpt_correction_type' value 'Multi-Scan' was
changed to 'multi-scan' in accordance with the
/home/data/users/saulius/crontab/automatic-downloads/rss-feeds/ACS/lib/dictionaries/cif_core.dic
dictionary named 'cif_core.dic' version 2.4.2 last updated on
2011-04-26.

Automatic conversion script
Id: cif_fix_values 7556 2019-12-06 15:28:31Z antanas 
;
_cod_database_code 4518091

loop_
_space_group_symop_operation_xyz
'x, y, z'
'-x+1/2, -y, z+1/2'
'-x, y+1/2, -z+1/2'
'x+1/2, -y+1/2, -z'
'-x, -y, -z'
'x-1/2, y, -z-1/2'
'x, -y-1/2, z-1/2'
'-x-1/2, y-1/2, z'

loop_
_atom_site_type_symbol
_atom_site_label
_atom_site_fract_x
_atom_site_fract_y
_atom_site_fract_z
_atom_site_U_iso_or_equiv
_atom_site_adp_type
_atom_site_calc_flag
_atom_site_refinement_flags_adp
_atom_site_refinement_flags_occupancy
_atom_site_refinement_flags_posn
_atom_site_occupancy
_atom_site_disorder_assembly
_atom_site_disorder_group
Br Br1 0.80341(2) 0.45247(2) 0.39200(2) 0.02591(8) Uani d . . . 1.0 . .
Br Br2 1.03437(2) 0.54902(2) 0.41342(2) 0.03269(9) Uani d . . . 1.0 . .
O O1 0.54628(10) 0.60073(10) 0.47794(5) 0.0173(3) Uani d . . . 1.0 . .
H H1A 0.485308 0.583216 0.471272 0.026 Uiso calc U . R 1.0 . .
O O2 0.46670(10) 0.55717(9) 0.38171(5) 0.0156(3) Uani d . . . 1.0 . .
O O3 1.01413(10) 0.73130(10) 0.46725(6) 0.0220(3) Uani d . . . 1.0 . .
H H3 1.007504 0.781175 0.483717 0.033 Uiso calc U . R 1.0 . .
O O4 0.84456(10) 0.82043(10) 0.50050(5) 0.0188(3) Uani d . . . 1.0 . .
C C1 0.61545(15) 0.56789(13) 0.43783(7) 0.0144(4) Uani d . . . 1.0 . .
H H1 0.620784 0.499352 0.441004 0.017 Uiso calc U . R 1.0 . .
C C2 0.57151(14) 0.59129(13) 0.38262(7) 0.0137(4) Uani d U . D 1.0 . .
H H2 0.613352 0.558173 0.355313 0.016 Uiso calc U . R 1.0 A 1
C C3 0.5748(10) 0.6938(5) 0.3714(5) 0.0141(7) Uani d U P D 0.60(2) B 1
C C4 0.5026(12) 0.7528(10) 0.3865(6) 0.020(2) Uani d U P D 0.60(2) B 1
H H4A 0.443651 0.731732 0.405703 0.024 Uiso calc U P R 0.60(2) B 1
H H4B 0.509406 0.816336 0.378171 0.024 Uiso calc U P R 0.60(2) B 1
C C5 0.6698(9) 0.7229(11) 0.3399(6) 0.021(2) Uani d U P D 0.60(2) B 1
H H5A 0.674611 0.68541 0.30791 0.031 Uiso calc U P R 0.60(2) B 1
H H5B 0.732666 0.714015 0.361234 0.031 Uiso calc U P R 0.60(2) B 1
H H5C 0.663493 0.788074 0.330263 0.031 Uiso calc U P R 0.60(2) B 1
C C3A 0.5808(16) 0.6928(8) 0.3674(8) 0.0141(7) Uani d U P D 0.40(2) B 2
C C4A 0.6558(14) 0.7216(17) 0.3370(9) 0.023(4) Uani d U P D 0.40(2) B 2
H H401 0.662758 0.785495 0.329608 0.028 Uiso calc U P R 0.40(2) B 2
H H402 0.703386 0.678717 0.322151 0.028 Uiso calc U P R 0.40(2) B 2
C C5A 0.5017(18) 0.7565(16) 0.3926(9) 0.020(3) Uani d U P D 0.40(2) B 2
H H501 0.434158 0.725175 0.39472 0.03 Uiso calc U P R 0.40(2) B 2
H H502 0.494763 0.812443 0.371318 0.03 Uiso calc U P R 0.40(2) B 2
H H503 0.525014 0.772981 0.428144 0.03 Uiso calc U P R 0.40(2) B 2
C C11 0.72258(15) 0.60882(13) 0.44670(7) 0.0147(4) Uani d . . . 1.0 . .
C C12 0.81255(16) 0.56667(14) 0.42851(8) 0.0175(4) Uani d . . . 1.0 . .
C C13 0.91022(15) 0.60737(15) 0.43583(8) 0.0198(4) Uani d . . . 1.0 . .
C C14 0.91922(15) 0.69237(14) 0.46027(8) 0.0173(4) Uani d . . . 1.0 . .
C C15 0.82795(15) 0.73611(13) 0.47775(7) 0.0142(4) Uani d . . . 1.0 . .
C C16 0.73197(14) 0.69460(13) 0.47140(7) 0.0143(4) Uani d . . . 1.0 . .
H H16 0.671234 0.724829 0.484012 0.017 Uiso calc U . R 1.0 . .
C C17 0.75706(16) 0.86202(15) 0.52653(8) 0.0227(4) Uani d . . . 1.0 . .
H H17A 0.701727 0.873835 0.500802 0.034 Uiso calc U . R 1.0 . .
H H17B 0.778707 0.92031 0.54267 0.034 Uiso calc U . R 1.0 . .
H H17C 0.731011 0.820295 0.553875 0.034 Uiso calc U . R 1.0 . .
C C21 0.50547(16) 0.41066(14) 0.30726(8) 0.0198(4) Uani d . . . 1.0 . .
H H21 0.569264 0.443044 0.294261 0.024 Uiso calc U . R 1.0 . .
C C22 0.54201(18) 0.34405(16) 0.35035(9) 0.0287(5) Uani d . . . 1.0 . .
H H22A 0.483804 0.30453 0.361039 0.043 Uiso calc U . R 1.0 . .
H H22B 0.566725 0.379299 0.380807 0.043 Uiso calc U . R 1.0 . .
H H22C 0.598851 0.305747 0.336738 0.043 Uiso calc U . R 1.0 . .
C C23 0.46170(19) 0.35649(16) 0.26005(9) 0.0287(5) Uani d . . . 1.0 . .
H H23A 0.516273 0.316669 0.24552 0.043 Uiso calc U . R 1.0 . .
H H23B 0.438136 0.399754 0.23291 0.043 Uiso calc U . R 1.0 . .
H H23C 0.402833 0.318573 0.271666 0.043 Uiso calc U . R 1.0 . .
C C24 0.28341(16) 0.46416(14) 0.35648(8) 0.0184(4) Uani d . . . 1.0 . .
H H24 0.249966 0.520258 0.371901 0.022 Uiso calc U . R 1.0 . .
C C25 0.28998(18) 0.39405(18) 0.40144(10) 0.0304(5) Uani d . . . 1.0 . .
H H25A 0.22097 0.386401 0.417376 0.046 Uiso calc U . R 1.0 . .
H H25B 0.339137 0.416188 0.428127 0.046 Uiso calc U . R 1.0 . .
H H25C 0.314033 0.3347 0.387592 0.046 Uiso calc U . R 1.0 . .
C C26 0.20833(17) 0.42987(18) 0.31345(10) 0.0297(5) Uani d . . . 1.0 . .
H H26A 0.237129 0.374404 0.296924 0.045 Uiso calc U . R 1.0 . .
H H26B 0.199432 0.478038 0.286773 0.045 Uiso calc U . R 1.0 . .
H H26C 0.140642 0.415354 0.329272 0.045 Uiso calc U . R 1.0 . .
Si Si1 0.41305(4) 0.50343(3) 0.33016(2) 0.01314(12) Uani d . . D 1.0 . .
C C27 0.3840(3) 0.5804(3) 0.27182(15) 0.0204(9) Uani d U P D 0.742(7) C 1
H H27 0.338732 0.543719 0.247543 0.025 Uiso calc U P R 0.742(7) C 1
C C28 0.4800(3) 0.6080(2) 0.24013(12) 0.0306(9) Uani d U P D 0.742(7) C 1
H H28A 0.519237 0.552578 0.230362 0.046 Uiso calc U P R 0.742(7) C 1
H H28B 0.458238 0.640609 0.208186 0.046 Uiso calc U P R 0.742(7) C 1
H H28C 0.524238 0.648409 0.261468 0.046 Uiso calc U P R 0.742(7) C 1
C C29 0.3205(6) 0.6658(6) 0.2878(3) 0.0259(16) Uani d U P D 0.742(7) C 1
H H29A 0.259333 0.64654 0.308092 0.039 Uiso calc U P R 0.742(7) C 1
H H29B 0.36392 0.706568 0.309405 0.039 Uiso calc U P R 0.742(7) C 1
H H29C 0.29792 0.698768 0.256123 0.039 Uiso calc U P R 0.742(7) C 1
C C27A 0.4027(11) 0.6036(8) 0.2813(4) 0.024(3) Uani d U P D 0.258(7) C 2
H H27A 0.467192 0.641411 0.286109 0.029 Uiso calc U P R 0.258(7) C 2
C C28A 0.3998(7) 0.5762(7) 0.2227(3) 0.029(3) Uani d U P D 0.258(7) C 2
H H28D 0.459143 0.53605 0.214783 0.043 Uiso calc U P R 0.258(7) C 2
H H28E 0.334713 0.543236 0.21531 0.043 Uiso calc U P R 0.258(7) C 2
H H28F 0.403489 0.631717 0.200883 0.043 Uiso calc U P R 0.258(7) C 2
C C29A 0.311(2) 0.6667(17) 0.2955(11) 0.032(6) Uani d U P D 0.258(7) C 2
H H29D 0.314381 0.683115 0.332912 0.048 Uiso calc U P R 0.258(7) C 2
H H29E 0.313733 0.722907 0.274139 0.048 Uiso calc U P R 0.258(7) C 2
H H29F 0.244957 0.634427 0.288565 0.048 Uiso calc U P R 0.258(7) C 2

loop_
_atom_site_aniso_label
_atom_site_aniso_U_11
_atom_site_aniso_U_22
_atom_site_aniso_U_33
_atom_site_aniso_U_12
_atom_site_aniso_U_13
_atom_site_aniso_U_23
Br1 0.01532(13) 0.02185(13) 0.04055(15) 0.00366(8) -0.00259(9) -0.01498(9)
Br2 0.01009(13) 0.03790(16) 0.05008(17) 0.00595(9) -0.00220(9) -0.02530(11)
O1 0.0096(6) 0.0261(7) 0.0163(6) -0.0032(6) 0.0020(5) -0.0035(6)
O2 0.0093(7) 0.0188(7) 0.0187(7) -0.0028(5) 0.0001(5) -0.0049(5)
O3 0.0088(6) 0.0261(8) 0.0312(8) -0.0011(6) -0.0002(6) -0.0116(6)
O4 0.0098(7) 0.0211(7) 0.0257(7) -0.0008(5) 0.0008(5) -0.0101(6)
C1 0.0119(9) 0.0159(9) 0.0153(9) 0.0005(7) 0.0011(7) -0.0024(7)
C2 0.0088(9) 0.0155(9) 0.0167(9) -0.0019(7) 0.0004(7) -0.0037(7)
C3 0.0134(12) 0.0152(8) 0.0136(15) -0.0021(7) -0.0031(9) -0.0009(8)
C4 0.018(3) 0.021(3) 0.021(4) -0.003(2) -0.004(2) 0.000(2)
C5 0.018(3) 0.023(3) 0.022(3) -0.005(2) 0.002(2) 0.004(2)
C3A 0.0134(12) 0.0152(8) 0.0136(15) -0.0021(7) -0.0031(9) -0.0009(8)
C4A 0.021(4) 0.024(4) 0.025(4) -0.002(3) -0.001(3) 0.002(3)
C5A 0.018(4) 0.021(4) 0.022(5) 0.002(3) 0.000(3) 0.000(3)
C11 0.0127(9) 0.0183(9) 0.0129(8) -0.0004(8) -0.0010(7) 0.0014(7)
C12 0.0150(10) 0.0187(10) 0.0189(9) 0.0018(8) -0.0032(7) -0.0039(8)
C13 0.0116(9) 0.0247(10) 0.0230(10) 0.0047(8) -0.0019(8) -0.0041(8)
C14 0.0095(9) 0.0241(10) 0.0183(9) -0.0002(8) -0.0025(7) -0.0027(8)
C15 0.0122(9) 0.0174(9) 0.0131(8) 0.0003(7) -0.0009(7) -0.0023(7)
C16 0.0099(9) 0.0191(9) 0.0140(8) 0.0030(7) -0.0002(7) -0.0020(7)
C17 0.0143(10) 0.0251(11) 0.0287(11) 0.0017(8) 0.0041(8) -0.0121(9)
C21 0.0159(9) 0.0205(10) 0.0230(10) 0.0007(8) 0.0006(8) -0.0067(8)
C22 0.0285(12) 0.0228(11) 0.0347(12) 0.0082(9) -0.0083(9) -0.0064(9)
C23 0.0308(12) 0.0279(11) 0.0276(12) 0.0031(9) -0.0016(9) -0.0127(9)
C24 0.0138(9) 0.0202(10) 0.0212(10) -0.0018(8) -0.0030(8) -0.0039(8)
C25 0.0215(11) 0.0364(13) 0.0334(12) -0.0071(10) 0.0017(9) 0.0095(10)
C26 0.0185(11) 0.0382(13) 0.0323(12) -0.0088(10) -0.0053(9) -0.0096(10)
Si1 0.0120(3) 0.0144(2) 0.0130(2) -0.00052(19) -0.00167(18) -0.00113(19)
C27 0.0249(19) 0.0185(18) 0.0179(16) -0.0027(15) -0.0061(13) 0.0009(13)
C28 0.040(2) 0.0291(16) 0.0230(16) -0.0068(14) 0.0006(13) 0.0083(12)
C29 0.029(3) 0.024(3) 0.025(3) -0.0002(19) -0.013(2) 0.0018(19)
C27A 0.025(5) 0.024(5) 0.023(4) -0.004(4) -0.003(3) 0.000(3)
C28A 0.033(5) 0.036(5) 0.017(4) 0.000(4) 0.000(3) 0.008(3)
C29A 0.042(8) 0.019(7) 0.034(8) 0.012(5) 0.002(6) 0.011(5)

loop_
_atom_type_symbol
_atom_type_description
_atom_type_scat_dispersion_real
_atom_type_scat_dispersion_imag
_atom_type_scat_source
C C 0.0181 0.0091 'International Tables Vol C Tables 4.2.6.8 and 6.1.1.4'
H H 0.0000 0.0000 'International Tables Vol C Tables 4.2.6.8 and 6.1.1.4'
Br Br -0.6763 1.2805 'International Tables Vol C Tables 4.2.6.8 and 6.1.1.4'
O O 0.0492 0.0322 'International Tables Vol C Tables 4.2.6.8 and 6.1.1.4'
Si Si 0.2541 0.3302 'International Tables Vol C Tables 4.2.6.8 and 6.1.1.4'

loop_
_geom_angle_atom_site_label_1
_geom_angle_atom_site_label_2
_geom_angle_atom_site_label_3
_geom_angle_site_symmetry_1
_geom_angle_site_symmetry_3
_geom_angle
_geom_angle_publ_flag
C1 O1 H1A . . 109.5 ?
C2 O2 Si1 . . 124.06(12) ?
C14 O3 H3 . . 109.5 ?
C15 O4 C17 . . 116.60(15) ?
O1 C1 C11 . . 109.05(15) ?
O1 C1 C2 . . 110.19(15) ?
C11 C1 C2 . . 112.29(15) ?
O1 C1 H1 . . 108.4 ?
C11 C1 H1 . . 108.4 ?
C2 C1 H1 . . 108.4 ?
O2 C2 C3 . . 111.2(5) ?
O2 C2 C3A . . 113.7(8) ?
O2 C2 C1 . . 106.29(15) ?
C3 C2 C1 . . 112.0(6) ?
C3A C2 C1 . . 114.3(9) ?
O2 C2 H2 . . 109.1 ?
C3 C2 H2 . . 109.1 ?
C1 C2 H2 . . 109.1 ?
C4 C3 C2 . . 124.3(11) ?
C4 C3 C5 . . 122.5(9) ?
C2 C3 C5 . . 113.2(9) ?
C3 C4 H4A . . 120.0 ?
C3 C4 H4B . . 120.0 ?
H4A C4 H4B . . 120.0 ?
C3 C5 H5A . . 109.5 ?
C3 C5 H5B . . 109.5 ?
H5A C5 H5B . . 109.5 ?
C3 C5 H5C . . 109.5 ?
H5A C5 H5C . . 109.5 ?
H5B C5 H5C . . 109.5 ?
C4A C3A C5A . . 123.3(14) ?
C4A C3A C2 . . 121.1(16) ?
C5A C3A C2 . . 115.4(14) ?
C3A C4A H401 . . 120.0 ?
C3A C4A H402 . . 120.0 ?
H401 C4A H402 . . 120.0 ?
C3A C5A H501 . . 109.5 ?
C3A C5A H502 . . 109.5 ?
H501 C5A H502 . . 109.5 ?
C3A C5A H503 . . 109.5 ?
H501 C5A H503 . . 109.5 ?
H502 C5A H503 . . 109.5 ?
C12 C11 C16 . . 118.05(18) ?
C12 C11 C1 . . 122.26(17) ?
C16 C11 C1 . . 119.59(17) ?
C11 C12 C13 . . 121.09(18) ?
C11 C12 Br1 . . 119.70(15) ?
C13 C12 Br1 . . 119.20(15) ?
C14 C13 C12 . . 120.68(18) ?
C14 C13 Br2 . . 117.57(15) ?
C12 C13 Br2 . . 121.75(15) ?
O3 C14 C13 . . 120.32(17) ?
O3 C14 C15 . . 121.36(18) ?
C13 C14 C15 . . 118.32(18) ?
O4 C15 C16 . . 125.30(17) ?
O4 C15 C14 . . 114.03(17) ?
C16 C15 C14 . . 120.67(17) ?
C15 C16 C11 . . 121.16(17) ?
C15 C16 H16 . . 119.4 ?
C11 C16 H16 . . 119.4 ?
O4 C17 H17A . . 109.5 ?
O4 C17 H17B . . 109.5 ?
H17A C17 H17B . . 109.5 ?
O4 C17 H17C . . 109.5 ?
H17A C17 H17C . . 109.5 ?
H17B C17 H17C . . 109.5 ?
C22 C21 C23 . . 110.22(18) ?
C22 C21 Si1 . . 114.97(15) ?
C23 C21 Si1 . . 112.02(15) ?
C22 C21 H21 . . 106.3 ?
C23 C21 H21 . . 106.3 ?
Si1 C21 H21 . . 106.3 ?
C21 C22 H22A . . 109.5 ?
C21 C22 H22B . . 109.5 ?
H22A C22 H22B . . 109.5 ?
C21 C22 H22C . . 109.5 ?
H22A C22 H22C . . 109.5 ?
H22B C22 H22C . . 109.5 ?
C21 C23 H23A . . 109.5 ?
C21 C23 H23B . . 109.5 ?
H23A C23 H23B . . 109.5 ?
C21 C23 H23C . . 109.5 ?
H23A C23 H23C . . 109.5 ?
H23B C23 H23C . . 109.5 ?
C25 C24 C26 . . 110.43(19) ?
C25 C24 Si1 . . 114.67(15) ?
C26 C24 Si1 . . 113.52(15) ?
C25 C24 H24 . . 105.8 ?
C26 C24 H24 . . 105.8 ?
Si1 C24 H24 . . 105.8 ?
C24 C25 H25A . . 109.5 ?
C24 C25 H25B . . 109.5 ?
H25A C25 H25B . . 109.5 ?
C24 C25 H25C . . 109.5 ?
H25A C25 H25C . . 109.5 ?
H25B C25 H25C . . 109.5 ?
C24 C26 H26A . . 109.5 ?
C24 C26 H26B . . 109.5 ?
H26A C26 H26B . . 109.5 ?
C24 C26 H26C . . 109.5 ?
H26A C26 H26C . . 109.5 ?
H26B C26 H26C . . 109.5 ?
O2 Si1 C24 . . 103.13(8) ?
O2 Si1 C21 . . 108.37(8) ?
C24 Si1 C21 . . 116.72(9) ?
O2 Si1 C27 . . 114.78(15) ?
C24 Si1 C27 . . 106.42(15) ?
C21 Si1 C27 . . 107.67(14) ?
O2 Si1 C27A . . 100.5(4) ?
C24 Si1 C27A . . 113.5(4) ?
C21 Si1 C27A . . 112.7(4) ?
C28 C27 C29 . . 110.8(5) ?
C28 C27 Si1 . . 114.1(3) ?
C29 C27 Si1 . . 111.9(4) ?
C28 C27 H27 . . 106.5 ?
C29 C27 H27 . . 106.5 ?
Si1 C27 H27 . . 106.5 ?
C27 C28 H28A . . 109.5 ?
C27 C28 H28B . . 109.5 ?
H28A C28 H28B . . 109.5 ?
C27 C28 H28C . . 109.5 ?
H28A C28 H28C . . 109.5 ?
H28B C28 H28C . . 109.5 ?
C27 C29 H29A . . 109.5 ?
C27 C29 H29B . . 109.5 ?
H29A C29 H29B . . 109.5 ?
C27 C29 H29C . . 109.5 ?
H29A C29 H29C . . 109.5 ?
H29B C29 H29C . . 109.5 ?
C29A C27A C28A . . 111.2(13) ?
C29A C27A Si1 . . 110.7(12) ?
C28A C27A Si1 . . 115.5(8) ?
C29A C27A H27A . . 106.3 ?
C28A C27A H27A . . 106.3 ?
Si1 C27A H27A . . 106.3 ?
C27A C28A H28D . . 109.5 ?
C27A C28A H28E . . 109.5 ?
H28D C28A H28E . . 109.5 ?
C27A C28A H28F . . 109.5 ?
H28D C28A H28F . . 109.5 ?
H28E C28A H28F . . 109.5 ?
C27A C29A H29D . . 109.5 ?
C27A C29A H29E . . 109.5 ?
H29D C29A H29E . . 109.5 ?
C27A C29A H29F . . 109.5 ?
H29D C29A H29F . . 109.5 ?
H29E C29A H29F . . 109.5 ?

loop_
_geom_bond_atom_site_label_1
_geom_bond_atom_site_label_2
_geom_bond_site_symmetry_2
_geom_bond_distance
_geom_bond_publ_flag
Br1 C12 . 1.902(2) ?
Br2 C13 . 1.892(2) ?
O1 C1 . 1.433(2) ?
O1 H1A . 0.84 ?
O2 C2 . 1.433(2) ?
O2 Si1 . 1.6721(14) ?
O3 C14 . 1.354(2) ?
O3 H3 . 0.84 ?
O4 C15 . 1.370(2) ?
O4 C17 . 1.436(2) ?
C1 C11 . 1.514(3) ?
C1 C2 . 1.549(3) ?
C1 H1 . 1.0 ?
C2 C3 . 1.515(7) ?
C2 C3A . 1.527(11) ?
C2 H2 . 1.0 ?
C3 C4 . 1.318(13) ?
C3 C5 . 1.519(12) ?
C4 H4A . 0.95 ?
C4 H4B . 0.95 ?
C5 H5A . 0.98 ?
C5 H5B . 0.98 ?
C5 H5C . 0.98 ?
C3A C4A . 1.303(18) ?
C3A C5A . 1.515(18) ?
C4A H401 . 0.95 ?
C4A H402 . 0.95 ?
C5A H501 . 0.98 ?
C5A H502 . 0.98 ?
C5A H503 . 0.98 ?
C11 C12 . 1.386(3) ?
C11 C16 . 1.399(3) ?
C12 C13 . 1.398(3) ?
C13 C14 . 1.385(3) ?
C14 C15 . 1.404(3) ?
C15 C16 . 1.381(3) ?
C16 H16 . 0.95 ?
C17 H17A . 0.98 ?
C17 H17B . 0.98 ?
C17 H17C . 0.98 ?
C21 C22 . 1.533(3) ?
C21 C23 . 1.540(3) ?
C21 Si1 . 1.886(2) ?
C21 H21 . 1.0 ?
C22 H22A . 0.98 ?
C22 H22B . 0.98 ?
C22 H22C . 0.98 ?
C23 H23A . 0.98 ?
C23 H23B . 0.98 ?
C23 H23C . 0.98 ?
C24 C25 . 1.531(3) ?
C24 C26 . 1.539(3) ?
C24 Si1 . 1.881(2) ?
C24 H24 . 1.0 ?
C25 H25A . 0.98 ?
C25 H25B . 0.98 ?
C25 H25C . 0.98 ?
C26 H26A . 0.98 ?
C26 H26B . 0.98 ?
C26 H26C . 0.98 ?
Si1 C27 . 1.892(4) ?
Si1 C27A . 1.915(11) ?
C27 C28 . 1.525(5) ?
C27 C29 . 1.538(6) ?
C27 H27 . 1.0 ?
C28 H28A . 0.98 ?
C28 H28B . 0.98 ?
C28 H28C . 0.98 ?
C29 H29A . 0.98 ?
C29 H29B . 0.98 ?
C29 H29C . 0.98 ?
C27A C29A . 1.539(14) ?
C27A C28A . 1.540(11) ?
C27A H27A . 1.0 ?
C28A H28D . 0.98 ?
C28A H28E . 0.98 ?
C28A H28F . 0.98 ?
C29A H29D . 0.98 ?
C29A H29E . 0.98 ?
C29A H29F . 0.98 ?

loop_
_geom_torsion_atom_site_label_1
_geom_torsion_atom_site_label_2
_geom_torsion_atom_site_label_3
_geom_torsion_atom_site_label_4
_geom_torsion_site_symmetry_1
_geom_torsion_site_symmetry_2
_geom_torsion_site_symmetry_3
_geom_torsion_site_symmetry_4
_geom_torsion
_geom_torsion_publ_flag
Si1 O2 C2 C3 . . . . 98.9(6) ?
Si1 O2 C2 C3A . . . . 94.5(8) ?
Si1 O2 C2 C1 . . . . -138.91(13) ?
O1 C1 C2 O2 . . . . -52.22(19) ?
C11 C1 C2 O2 . . . . -173.99(15) ?
O1 C1 C2 C3 . . . . 69.5(5) ?
C11 C1 C2 C3 . . . . -52.3(5) ?
O1 C1 C2 C3A . . . . 74.1(8) ?
C11 C1 C2 C3A . . . . -47.7(8) ?
O2 C2 C3 C4 . . . . 34.5(16) ?
C1 C2 C3 C4 . . . . -84.3(15) ?
O2 C2 C3 C5 . . . . -144.6(10) ?
C1 C2 C3 C5 . . . . 96.6(11) ?
O2 C2 C3A C4A . . . . -138.4(19) ?
C1 C2 C3A C4A . . . . 99.(2) ?
O2 C2 C3A C5A . . . . 45.(2) ?
C1 C2 C3A C5A . . . . -77.3(19) ?
O1 C1 C11 C12 . . . . 155.23(18) ?
C2 C1 C11 C12 . . . . -82.3(2) ?
O1 C1 C11 C16 . . . . -28.5(2) ?
C2 C1 C11 C16 . . . . 93.9(2) ?
C16 C11 C12 C13 . . . . 1.7(3) ?
C1 C11 C12 C13 . . . . 178.01(18) ?
C16 C11 C12 Br1 . . . . -177.34(14) ?
C1 C11 C12 Br1 . . . . -1.0(3) ?
C11 C12 C13 C14 . . . . -1.8(3) ?
Br1 C12 C13 C14 . . . . 177.25(16) ?
C11 C12 C13 Br2 . . . . 177.83(15) ?
Br1 C12 C13 Br2 . . . . -3.1(2) ?
C12 C13 C14 O3 . . . . 179.94(19) ?
Br2 C13 C14 O3 . . . . 0.3(3) ?
C12 C13 C14 C15 . . . . 0.4(3) ?
Br2 C13 C14 C15 . . . . -179.20(15) ?
C17 O4 C15 C16 . . . . 9.7(3) ?
C17 O4 C15 C14 . . . . -170.49(17) ?
O3 C14 C15 O4 . . . . 1.6(3) ?
C13 C14 C15 O4 . . . . -178.87(17) ?
O3 C14 C15 C16 . . . . -178.55(18) ?
C13 C14 C15 C16 . . . . 1.0(3) ?
O4 C15 C16 C11 . . . . 178.77(17) ?
C14 C15 C16 C11 . . . . -1.0(3) ?
C12 C11 C16 C15 . . . . -0.3(3) ?
C1 C11 C16 C15 . . . . -176.71(17) ?
C2 O2 Si1 C24 . . . . 173.38(14) ?
C2 O2 Si1 C21 . . . . 49.05(16) ?
C2 O2 Si1 C27 . . . . -71.3(2) ?
C2 O2 Si1 C27A . . . . -69.3(4) ?
C25 C24 Si1 O2 . . . . -63.74(17) ?
C26 C24 Si1 O2 . . . . 168.02(15) ?
C25 C24 Si1 C21 . . . . 54.92(19) ?
C26 C24 Si1 C21 . . . . -73.31(18) ?
C25 C24 Si1 C27 . . . . 175.1(2) ?
C26 C24 Si1 C27 . . . . 46.9(2) ?
C25 C24 Si1 C27A . . . . -171.5(4) ?
C26 C24 Si1 C27A . . . . 60.3(4) ?
C22 C21 Si1 O2 . . . . 52.49(17) ?
C23 C21 Si1 O2 . . . . 179.33(15) ?
C22 C21 Si1 C24 . . . . -63.30(18) ?
C23 C21 Si1 C24 . . . . 63.54(18) ?
C22 C21 Si1 C27 . . . . 177.2(2) ?
C23 C21 Si1 C27 . . . . -56.0(2) ?
C22 C21 Si1 C27A . . . . 162.7(5) ?
C23 C21 Si1 C27A . . . . -70.4(5) ?
O2 Si1 C27 C28 . . . . 75.1(3) ?
C24 Si1 C27 C28 . . . . -171.5(3) ?
C21 Si1 C27 C28 . . . . -45.7(3) ?
O2 Si1 C27 C29 . . . . -51.8(5) ?
C24 Si1 C27 C29 . . . . 61.6(5) ?
C21 Si1 C27 C29 . . . . -172.6(4) ?
